data_4321463
loop_
_publ_author_name
'Maomian Fan'
'Igor V. Shevchenko'
'R. Harmony Voorhies'
'Scott F. Eckert'
'Hongming Zhang'
'Michael Lattman'

_publ_section_title
;
 Main-Group-Element Calix[4]arenes: Variable Coordination and
 Conformational Isomerism at Phosphorus and Silicon
;
_journal_name_full 'Inorganic Chemistry'
_journal_page_first 4704
_journal_page_last 4712
_journal_paper_doi 10.1021/ic000349n
_journal_volume 39
_journal_year 2000
_chemical_formula_sum 'C50 H71 I6 O4 P'
_chemical_formula_weight 1528.44
_chemical_name_systematic
;
 ?
;
_space_group_IT_number 14
_symmetry_cell_setting monoclinic
_symmetry_space_group_name_Hall '-P 2ybc'
_symmetry_space_group_name_H-M 'P 1 21/c 1'
_atom_sites_solution_hydrogens geom
_atom_sites_solution_primary direct
_atom_sites_solution_secondary difmap
_audit_creation_method SHELXL
_cell_angle_alpha 90.00
_cell_angle_beta 104.18(1)
_cell_angle_gamma 90.00
_cell_formula_units_Z 4
_cell_length_a 13.328(2)
_cell_length_b 21.560(4)
_cell_length_c 20.720(4)
_cell_measurement_reflns_used 24
_cell_measurement_temperature 220(2)
_cell_measurement_theta_max 15
_cell_measurement_theta_min 10
_cell_volume 5772.5(18)
_computing_cell_refinement 'Siemens XSCANS'
_computing_data_collection 'Siemens XSCANS'
_computing_data_reduction 'Siemens XSCANS'
_computing_molecular_graphics 'SHELXL-93 (Sheldrick, 1993)'
_computing_publication_material 'SHELXL-93 (Sheldrick, 1993)'
_computing_structure_refinement 'SHELXL-93 (Sheldrick, 1993)'
_computing_structure_solution 'SHELXS-86 (Sheldrick, 1990)'
_diffrn_ambient_temperature 220(2)
_diffrn_measurement_device 'Siemens P4'
_diffrn_measurement_method '2\q/\w scans'
_diffrn_radiation_monochromator graphite
_diffrn_radiation_source 'fine-focus sealed tube'
_diffrn_radiation_type MoK\a
_diffrn_radiation_wavelength 0.71073
_diffrn_reflns_av_R_equivalents 0.0261
_diffrn_reflns_av_sigmaI/netI 0.0527
_diffrn_reflns_limit_h_max 14
_diffrn_reflns_limit_h_min 0
_diffrn_reflns_limit_k_max 22
_diffrn_reflns_limit_k_min 0
_diffrn_reflns_limit_l_max 21
_diffrn_reflns_limit_l_min -21
_diffrn_reflns_number 7193
_diffrn_reflns_theta_max 22.01
_diffrn_reflns_theta_min 1.84
_diffrn_standards_interval_count 147
_diffrn_standards_number 3
_exptl_absorpt_coefficient_mu 3.294
_exptl_absorpt_correction_T_max 0.978
_exptl_absorpt_correction_T_min 0.729
_exptl_absorpt_correction_type '\y scan'
_exptl_crystal_colour orange
_exptl_crystal_density_diffrn 1.759
_exptl_crystal_description plates
_exptl_crystal_F_000 2944
_exptl_crystal_size_max 0.25
_exptl_crystal_size_mid 0.20
_exptl_crystal_size_min 0.10
_refine_diff_density_max 1.766
_refine_diff_density_min -1.140
_refine_diff_density_rms 0.146
_refine_ls_extinction_method none
_refine_ls_goodness_of_fit_all 1.024
_refine_ls_goodness_of_fit_obs 1.084
_refine_ls_matrix_type full
_refine_ls_number_parameters 305
_refine_ls_number_reflns 6188
_refine_ls_number_restraints 5
_refine_ls_restrained_S_all 1.079
_refine_ls_restrained_S_obs 1.083
_refine_ls_R_factor_all 0.1063
_refine_ls_R_factor_obs 0.0681
_refine_ls_shift/esd_max 0.000
_refine_ls_shift/esd_mean 0.000
_refine_ls_structure_factor_coef Fsqd
_refine_ls_weighting_details 'w=1/[\s^2^(Fo^2^)+(0.0825P)^2^+70.3142P] where P=(Fo^2^+2Fc^2^)/3'
_refine_ls_weighting_scheme calc
_refine_ls_wR_factor_all 0.1971
_refine_ls_wR_factor_obs 0.1641
_reflns_number_observed 4749
_reflns_number_total 6841
_reflns_observed_criterion >2sigma(I)
_cod_data_source_file ic000349n_2.cif
_cod_data_source_block is-pmei_IC000349_structure_10a(I)
_cod_depositor_comments
;
The following automatic conversions were performed:

'_refine_ls_weighting_scheme' value 'calc
w=1/[\s^2^(Fo^2^)+(0.0825P)^2^+70.3142P] where P=(Fo^2^+2Fc^2^)/3'
was changed to 'calc'. New tag '_refine_ls_weighting_details' was
created. The value of the new tag was set to
'w=1/[\s^2^(Fo^2^)+(0.0825P)^2^+70.3142P] where P=(Fo^2^+2Fc^2^)/3'.

Automatic conversion script
Id: cif_fix_values 3143 2015-03-26 13:38:13Z robertas 
;
_cod_original_cell_volume 5773(2)
_cod_database_code 4321463

loop_
_symmetry_equiv_pos_as_xyz
'x, y, z'
'-x, y+1/2, -z+1/2'
'-x, -y, -z'
'x, -y-1/2, z-1/2'

loop_
_atom_site_aniso_label
_atom_site_aniso_U_11
_atom_site_aniso_U_22
_atom_site_aniso_U_33
_atom_site_aniso_U_23
_atom_site_aniso_U_13
_atom_site_aniso_U_12
P 0.034(2) 0.020(2) 0.020(2) 0.0028(13) 0.0064(14) -0.0002(14)
I1 0.0514(6) 0.0318(5) 0.0448(5) 0.0094(4) 0.0050(4) -0.0036(4)
I2 0.0808(8) 0.0647(7) 0.0631(7) -0.0090(6) 0.0194(6) 0.0043(6)
I3 0.0696(8) 0.0978(10) 0.0881(9) -0.0181(7) 0.0357(7) -0.0030(7)
I4 0.0662(13) 0.0658(14) 0.067(2) -0.0086(13) 0.0158(9) -0.0094(9)
I5 0.0791(14) 0.179(2) 0.098(2) 0.0083(15) 0.0372(12) 0.0088(14)
I6 0.077(3) 0.124(4) 0.076(3) 0.047(3) -0.011(2) -0.038(3)

loop_
_atom_site_label
_atom_site_type_symbol
_atom_site_fract_x
_atom_site_fract_y
_atom_site_fract_z
_atom_site_U_iso_or_equiv
_atom_site_thermal_displace_type
_atom_site_occupancy
_atom_site_calc_flag
_atom_site_refinement_flags
_atom_site_disorder_group
P P 0.5438(2) 0.47266(13) 0.68776(14) 0.0246(7) Uani 1 d . .
I1 I 0.43747(7) 0.19024(4) 0.83983(4) 0.0439(3) Uani 1 d . .
I2 I -0.20428(9) 0.68149(5) 0.81346(5) 0.0692(4) Uani 1 d . .
I3 I -0.14827(10) 0.88447(6) 0.85098(6) 0.0823(4) Uani 1 d . .
I4 I 0.13746(14) 0.77646(12) 1.05989(14) 0.0665(6) Uani 0.72 d PD .
I4' I 0.1304(4) 0.7903(4) 1.0387(4) 0.083(3) Uiso 0.28 d PD .
I5 I 0.1106(2) 0.87780(13) 0.78903(11) 0.1159(8) Uani 0.75 d P .
I5' I 0.1484(10) 0.8973(6) 0.8484(8) 0.103(4) Uiso 0.13 d P .
I5" I 0.1611(9) 0.8505(6) 0.8775(6) 0.084(3) Uiso 0.13 d P .
I6 I -0.1078(4) 0.8620(4) 0.6188(3) 0.097(2) Uani 0.50 d PD .
I6' I -0.0775(5) 0.8286(3) 0.6142(3) 0.103(2) Uiso 0.35 d PD .
I6" I -0.0952(17) 0.8699(9) 0.6393(10) 0.130(11) Uiso 0.15 d PD .
C1 C 0.6300(10) 0.5211(6) 0.7418(6) 0.036(3) Uiso 1 d . .
H1A H 0.6909(10) 0.5268(6) 0.7256(6) 0.055 Uiso 1 calc R .
H1B H 0.6488(10) 0.5026(6) 0.7853(6) 0.055 Uiso 1 calc R .
H1C H 0.5978(10) 0.5605(6) 0.7444(6) 0.055 Uiso 1 calc R .
C2 C -0.0851(8) 0.6968(5) 0.9064(5) 0.017(2) Uiso 1 d . .
C3 C -0.2818(12) 0.8463(7) 0.8753(8) 0.061(4) Uiso 1 d . .
C4 C 0.2792(13) 0.7617(9) 1.0365(9) 0.094(6) Uiso 1 d D .
C5 C 0.1684(13) 0.8862(9) 0.8918(9) 0.029(4) Uiso 0.75 d P .
C5' C 0.1298 0.8142 0.7778 0.041 Uiso 0.13 d P .
C5" C 0.1757 0.9452 0.8176 0.058 Uiso 0.13 d P .
C6 C -0.1806(15) 0.7992(7) 0.6688(10) 0.106(7) Uiso 1 d D .
O1 O 0.4442(6) 0.3365(4) 0.7756(4) 0.039(2) Uiso 1 d . .
O2 O 0.4425(6) 0.4599(3) 0.7084(3) 0.024(2) Uiso 1 d . .
O3 O 0.5174(6) 0.5052(3) 0.6185(3) 0.027(2) Uiso 1 d . .
O4 O 0.6002(5) 0.4107(3) 0.6840(3) 0.024(2) Uiso 1 d . .
C11 C 0.5295(9) 0.3679(5) 0.8122(6) 0.029(3) Uiso 1 d . .
C12 C 0.6284(9) 0.3494(5) 0.8103(5) 0.026(3) Uiso 1 d . .
C13 C 0.7115(10) 0.3810(5) 0.8505(6) 0.033(3) Uiso 1 d . .
H13 H 0.7779(10) 0.3681(5) 0.8500(6) 0.039 Uiso 1 calc R .
C14 C 0.7020(9) 0.4302(5) 0.8911(6) 0.033(3) Uiso 1 d . .
C15 C 0.6018(10) 0.4482(6) 0.8873(6) 0.044(3) Uiso 1 d . .
H15 H 0.5924(10) 0.4815(6) 0.9136(6) 0.052 Uiso 1 calc R .
C16 C 0.5122(9) 0.4208(5) 0.8470(6) 0.030(3) Uiso 1 d . .
C17 C 0.7952(11) 0.4620(7) 0.9351(7) 0.048(4) Uiso 1 d . .
C18 C 0.8614(17) 0.4933(10) 0.8933(11) 0.108(7) Uiso 1 d . .
H18A H 0.8766(17) 0.4638(10) 0.8623(11) 0.161 Uiso 1 calc R .
H18B H 0.9248(17) 0.5078(10) 0.9221(11) 0.161 Uiso 1 calc R .
H18C H 0.8241(17) 0.5277(10) 0.8694(11) 0.161 Uiso 1 calc R .
C19 C 0.8689(11) 0.4134(7) 0.9757(7) 0.056(4) Uiso 1 d . .
H19A H 0.8876(11) 0.3839(7) 0.9459(7) 0.085 Uiso 1 calc R .
H19B H 0.8350(11) 0.3924(7) 1.0053(7) 0.085 Uiso 1 calc R .
H19C H 0.9300(11) 0.4336(7) 1.0011(7) 0.085 Uiso 1 calc R .
C20 C 0.7699(19) 0.5061(11) 0.9849(11) 0.122(8) Uiso 1 d . .
H20A H 0.8326(19) 0.5243(11) 1.0109(11) 0.184 Uiso 1 calc R .
H20B H 0.7359(19) 0.4840(11) 1.0137(11) 0.184 Uiso 1 calc R .
H20C H 0.7250(19) 0.5381(11) 0.9620(11) 0.184 Uiso 1 calc R .
C21 C 0.3734(9) 0.5036(5) 0.7306(5) 0.025(3) Uiso 1 d . .
C22 C 0.3592(9) 0.4927(5) 0.7952(6) 0.028(3) Uiso 1 d . .
C23 C 0.2869(9) 0.5305(5) 0.8127(6) 0.030(3) Uiso 1 d . .
H23 H 0.2748(9) 0.5243(5) 0.8546(6) 0.036 Uiso 1 calc R .
C24 C 0.2306(9) 0.5767(6) 0.7737(6) 0.033(3) Uiso 1 d . .
C25 C 0.2501(9) 0.5843(6) 0.7115(6) 0.031(3) Uiso 1 d . .
H25 H 0.2142(9) 0.6151(6) 0.6838(6) 0.037 Uiso 1 calc R .
C26 C 0.3212(9) 0.5479(5) 0.6882(5) 0.026(3) Uiso 1 d . .
C27 C 0.1489(10) 0.6153(6) 0.7969(6) 0.039(3) Uiso 1 d . .
C28 C 0.2005(12) 0.6503(7) 0.8611(7) 0.055(4) Uiso 1 d . .
H28A H 0.2357(12) 0.6213(7) 0.8941(7) 0.083 Uiso 1 calc R .
H28B H 0.1486(12) 0.6718(7) 0.8774(7) 0.083 Uiso 1 calc R .
H28C H 0.2494(12) 0.6796(7) 0.8519(7) 0.083 Uiso 1 calc R .
C29 C 0.0696(11) 0.5702(7) 0.8108(7) 0.057(4) Uiso 1 d . .
H29A H 0.1035(11) 0.5401(7) 0.8429(7) 0.085 Uiso 1 calc R .
H29B H 0.0357(11) 0.5496(7) 0.7702(7) 0.085 Uiso 1 calc R .
H29C H 0.0193(11) 0.5925(7) 0.8279(7) 0.085 Uiso 1 calc R .
C30 C 0.0952(12) 0.6617(7) 0.7471(7) 0.059(4) Uiso 1 d . .
H30A H 0.1449(12) 0.6905(7) 0.7380(7) 0.088 Uiso 1 calc R .
H30B H 0.0448(12) 0.6836(7) 0.7644(7) 0.088 Uiso 1 calc R .
H30C H 0.0612(12) 0.6408(7) 0.7067(7) 0.088 Uiso 1 calc R .
C31 C 0.4269(9) 0.4851(5) 0.5705(5) 0.026(3) Uiso 1 d . .
C32 C 0.3357(8) 0.5136(5) 0.5708(5) 0.024(3) Uiso 1 d . .
C33 C 0.2482(9) 0.4937(5) 0.5235(5) 0.029(3) Uiso 1 d . .
H33 H 0.1846(9) 0.5120(5) 0.5226(5) 0.035 Uiso 1 calc R .
C34 C 0.2530(9) 0.4475(5) 0.4777(6) 0.028(3) Uiso 1 d . .
C35 C 0.3474(8) 0.4201(5) 0.4805(5) 0.025(3) Uiso 1 d . .
H35 H 0.3513(8) 0.3892(5) 0.4498(5) 0.029 Uiso 1 calc R .
C36 C 0.4371(8) 0.4369(5) 0.5275(5) 0.024(3) Uiso 1 d . .
C37 C 0.1572(10) 0.4237(6) 0.4260(6) 0.040(3) Uiso 1 d . .
C38 C 0.1444(13) 0.3542(7) 0.4380(8) 0.066(4) Uiso 1 d . .
H38A H 0.2065(13) 0.3327(7) 0.4357(8) 0.100 Uiso 1 calc R .
H38B H 0.0871(13) 0.3383(7) 0.4046(8) 0.100 Uiso 1 calc R .
H38C H 0.1317(13) 0.3483(7) 0.4812(8) 0.100 Uiso 1 calc R .
C39 C 0.0592(12) 0.4572(7) 0.4295(8) 0.062(4) Uiso 1 d . .
H39A H 0.0475(12) 0.4522(7) 0.4731(8) 0.093 Uiso 1 calc R .
H39B H 0.0018(12) 0.4402(7) 0.3970(8) 0.093 Uiso 1 calc R .
H39C H 0.0659(12) 0.5005(7) 0.4206(8) 0.093 Uiso 1 calc R .
C40 C 0.1764(12) 0.4311(7) 0.3565(7) 0.061(4) Uiso 1 d . .
H40A H 0.2388(12) 0.4097(7) 0.3547(7) 0.092 Uiso 1 calc R .
H40B H 0.1831(12) 0.4743(7) 0.3473(7) 0.092 Uiso 1 calc R .
H40C H 0.1191(12) 0.4139(7) 0.3240(7) 0.092 Uiso 1 calc R .
C41 C 0.5722(8) 0.3523(5) 0.6522(5) 0.023(3) Uiso 1 d . .
C42 C 0.5411(9) 0.3484(5) 0.5831(5) 0.024(3) Uiso 1 d . .
C43 C 0.5114(9) 0.2909(5) 0.5556(6) 0.029(3) Uiso 1 d . .
H43 H 0.4911(9) 0.2875(5) 0.5094(6) 0.035 Uiso 1 calc R .
C44 C 0.5104(9) 0.2384(5) 0.5932(5) 0.028(3) Uiso 1 d . .
C45 C 0.5523(9) 0.2437(6) 0.6618(6) 0.034(3) Uiso 1 d . .
H45 H 0.5584(9) 0.2082(6) 0.6879(6) 0.040 Uiso 1 calc R .
C46 C 0.5853(9) 0.3000(5) 0.6922(5) 0.026(3) Uiso 1 d . .
C47 C 0.4660(9) 0.1775(6) 0.5603(6) 0.034(3) Uiso 1 d . .
C48 C 0.4742(12) 0.1245(7) 0.6094(7) 0.061(4) Uiso 1 d . .
H48A H 0.4451(12) 0.0877(7) 0.5862(7) 0.091 Uiso 1 calc R .
H48B H 0.4371(12) 0.1350(7) 0.6422(7) 0.091 Uiso 1 calc R .
H48C H 0.5457(12) 0.1174(7) 0.6309(7) 0.091 Uiso 1 calc R .
C49 C 0.3488(12) 0.1880(7) 0.5265(8) 0.061(4) Uiso 1 d . .
H49A H 0.3416(12) 0.2214(7) 0.4952(8) 0.091 Uiso 1 calc R .
H49B H 0.3126(12) 0.1981(7) 0.5599(8) 0.091 Uiso 1 calc R .
H49C H 0.3201(12) 0.1508(7) 0.5038(8) 0.091 Uiso 1 calc R .
C50 C 0.5235(13) 0.1585(8) 0.5073(8) 0.066(5) Uiso 1 d . .
H50A H 0.5190(13) 0.1915(8) 0.4755(8) 0.099 Uiso 1 calc R .
H50B H 0.4924(13) 0.1217(8) 0.4849(8) 0.099 Uiso 1 calc R .
H50C H 0.5948(13) 0.1505(8) 0.5284(8) 0.099 Uiso 1 calc R .
C51 C 0.4047(10) 0.4422(6) 0.8422(6) 0.040(3) Uiso 1 d . .
H51A H 0.4011(10) 0.4553(6) 0.8863(6) 0.048 Uiso 1 calc R .
H51B H 0.3598(10) 0.4064(6) 0.8309(6) 0.048 Uiso 1 calc R .
C52 C 0.3328(10) 0.5655(5) 0.6186(5) 0.032(3) Uiso 1 d . .
H52A H 0.2758(10) 0.5926(5) 0.5983(5) 0.038 Uiso 1 calc R .
H52B H 0.3961(10) 0.5893(5) 0.6239(5) 0.038 Uiso 1 calc R .
C53 C 0.5377(9) 0.4039(5) 0.5372(5) 0.027(3) Uiso 1 d . .
H53A H 0.5939(9) 0.4320(5) 0.5563(5) 0.032 Uiso 1 calc R .
H53B H 0.5468(9) 0.3899(5) 0.4944(5) 0.032 Uiso 1 calc R .
C54 C 0.6437(10) 0.2971(5) 0.7661(6) 0.034(3) Uiso 1 d . .
H54A H 0.6240(10) 0.2590(5) 0.7846(6) 0.041 Uiso 1 calc R .
H54B H 0.7170(10) 0.2943(5) 0.7682(6) 0.041 Uiso 1 calc R .

loop_
_atom_type_symbol
_atom_type_description
_atom_type_scat_dispersion_real
_atom_type_scat_dispersion_imag
_atom_type_scat_source
C C 0.0033 0.0016 'International Tables Vol C Tables 4.2.6.8 and 6.1.1.4'
H H 0.0000 0.0000 'International Tables Vol C Tables 4.2.6.8 and 6.1.1.4'
O O 0.0106 0.0060 'International Tables Vol C Tables 4.2.6.8 and 6.1.1.4'
P P 0.1023 0.0942 'International Tables Vol C Tables 4.2.6.8 and 6.1.1.4'
I I -0.4742 1.8119 'International Tables Vol C Tables 4.2.6.8 and 6.1.1.4'

loop_
_geom_angle_atom_site_label_1
_geom_angle_atom_site_label_2
_geom_angle_atom_site_label_3
_geom_angle
_geom_angle_site_symmetry_1
_geom_angle_site_symmetry_3
_geom_angle_publ_flag
O2 P O3 108.8(4) . . y
O2 P O4 109.3(4) . . y
O4 P O3 110.2(4) . . y
O2 P C1 114.4(5) . . y
O3 P C1 106.7(5) . . y
O4 P C1 107.4(5) . . y
C21 O2 P 129.3(7) . . ?
C31 O3 P 117.8(7) . . ?
C41 O4 P 135.3(7) . . ?
O1 C11 C12 120.3(10) . . ?
O1 C11 C16 117.7(10) . . ?
C12 C11 C16 121.8(11) . . ?
C11 C12 C13 117.7(10) . . ?
C11 C12 C54 120.4(10) . . ?
C13 C12 C54 121.9(11) . . ?
C14 C13 C12 124.4(12) . . ?
C15 C14 C13 114.5(12) . . ?
C15 C14 C17 123.3(11) . . ?
C13 C14 C17 122.2(11) . . ?
C14 C15 C16 126.0(12) . . ?
C11 C16 C15 115.0(11) . . ?
C11 C16 C51 119.8(11) . . ?
C15 C16 C51 125.1(11) . . ?
C20 C17 C14 114.3(14) . . ?
C20 C17 C19 106.1(14) . . ?
C14 C17 C19 109.9(11) . . ?
C20 C17 C18 111.5(15) . . ?
C14 C17 C18 111.0(13) . . ?
C19 C17 C18 103.2(13) . . ?
C26 C21 C22 124.0(10) . . ?
C26 C21 O2 120.5(9) . . ?
C22 C21 O2 115.4(9) . . ?
C23 C22 C21 114.6(10) . . ?
C23 C22 C51 117.3(10) . . ?
C21 C22 C51 127.8(10) . . ?
C22 C23 C24 125.9(11) . . ?
C25 C24 C23 115.5(11) . . ?
C25 C24 C27 122.4(11) . . ?
C23 C24 C27 122.0(10) . . ?
C24 C25 C26 123.4(11) . . ?
C21 C26 C25 116.7(10) . . ?
C21 C26 C52 128.6(10) . . ?
C25 C26 C52 114.7(10) . . ?
C30 C27 C29 108.8(12) . . ?
C30 C27 C28 107.9(11) . . ?
C29 C27 C28 109.7(11) . . ?
C30 C27 C24 113.7(11) . . ?
C29 C27 C24 107.1(11) . . ?
C28 C27 C24 109.6(11) . . ?
C32 C31 C36 124.4(10) . . ?
C32 C31 O3 117.5(9) . . ?
C36 C31 O3 118.1(10) . . ?
C31 C32 C33 116.8(10) . . ?
C31 C32 C52 120.4(10) . . ?
C33 C32 C52 122.7(10) . . ?
C34 C33 C32 122.0(11) . . ?
C35 C34 C33 118.2(11) . . ?
C35 C34 C37 118.7(10) . . ?
C33 C34 C37 123.0(10) . . ?
C34 C35 C36 122.5(10) . . ?
C35 C36 C31 115.9(10) . . ?
C35 C36 C53 124.1(10) . . ?
C31 C36 C53 119.7(10) . . ?
C39 C37 C40 110.0(12) . . ?
C39 C37 C38 109.1(12) . . ?
C40 C37 C38 107.7(11) . . ?
C39 C37 C34 112.8(11) . . ?
C40 C37 C34 108.6(11) . . ?
C38 C37 C34 108.5(11) . . ?
C46 C41 C42 121.9(10) . . ?
C46 C41 O4 117.5(9) . . ?
C42 C41 O4 120.4(9) . . ?
C43 C42 C41 117.6(10) . . ?
C43 C42 C53 119.0(10) . . ?
C41 C42 C53 123.4(10) . . ?
C44 C43 C42 123.1(11) . . ?
C43 C44 C45 116.8(11) . . ?
C43 C44 C47 120.7(10) . . ?
C45 C44 C47 122.5(10) . . ?
C46 C45 C44 122.5(11) . . ?
C45 C46 C41 117.4(10) . . ?
C45 C46 C54 116.4(10) . . ?
C41 C46 C54 125.9(10) . . ?
C48 C47 C44 113.0(10) . . ?
C48 C47 C50 108.1(11) . . ?
C44 C47 C50 109.9(11) . . ?
C48 C47 C49 108.0(11) . . ?
C44 C47 C49 108.1(10) . . ?
C50 C47 C49 109.6(11) . . ?
C16 C51 C22 120.2(11) . . ?
C32 C52 C26 117.4(10) . . ?
C36 C53 C42 110.3(9) . . ?
C12 C54 C46 117.9(10) . . ?

loop_
_geom_bond_atom_site_label_1
_geom_bond_atom_site_label_2
_geom_bond_distance
_geom_bond_site_symmetry_2
_geom_bond_publ_flag
P O2 1.537(8) . y
P O3 1.559(8) . y
P O4 1.545(8) . y
P C1 1.742(12) . y
I2 C2 2.200(10) . ?
I3 C3 2.13(2) . ?
I4 C4 2.09(2) . ?
I4' C4 2.09(2) . ?
I5 C5 2.09(2) . ?
I5' C5' 2.287(15) . ?
I5" C5" 2.421(12) . ?
I6 C6 2.082(14) . ?
I6' C6 2.081(14) . ?
I6" C6 2.081(14) . ?
O1 C11 1.380(14) . ?
O2 C21 1.469(13) . ?
O3 C31 1.429(13) . ?
O4 C41 1.428(13) . ?
C11 C12 1.39(2) . ?
C11 C16 1.40(2) . ?
C12 C13 1.39(2) . ?
C12 C54 1.50(2) . ?
C13 C14 1.38(2) . ?
C14 C15 1.37(2) . ?
C14 C17 1.51(2) . ?
C15 C16 1.41(2) . ?
C16 C51 1.48(2) . ?
C17 C20 1.50(2) . ?
C17 C19 1.54(2) . ?
C17 C18 1.54(2) . ?
C21 C26 1.37(2) . ?
C21 C22 1.42(2) . ?
C22 C23 1.38(2) . ?
C22 C51 1.49(2) . ?
C23 C24 1.38(2) . ?
C24 C25 1.38(2) . ?
C24 C27 1.54(2) . ?
C25 C26 1.41(2) . ?
C26 C52 1.53(2) . ?
C27 C30 1.49(2) . ?
C27 C29 1.51(2) . ?
C27 C28 1.54(2) . ?
C31 C32 1.36(2) . ?
C31 C36 1.40(2) . ?
C32 C33 1.40(2) . ?
C32 C52 1.50(2) . ?
C33 C34 1.39(2) . ?
C34 C35 1.38(2) . ?
C34 C37 1.54(2) . ?
C35 C36 1.39(2) . ?
C36 C53 1.49(2) . ?
C37 C39 1.51(2) . ?
C37 C40 1.53(2) . ?
C37 C38 1.54(2) . ?
C41 C46 1.39(2) . ?
C41 C42 1.392(15) . ?
C42 C43 1.38(2) . ?
C42 C53 1.52(2) . ?
C43 C44 1.38(2) . ?
C44 C45 1.40(2) . ?
C44 C47 1.53(2) . ?
C45 C46 1.39(2) . ?
C46 C54 1.54(2) . ?
C47 C48 1.52(2) . ?
C47 C50 1.54(2) . ?
C47 C49 1.56(2) . ?
